data_7047845
loop_
_publ_author_name
'Fern\'andez-Figueiras, Adolfo'
'Lucio-Mart\'inez, F\'atima'
'Mun\'in-Cruz, Paula'
'Polo-Ces, Paula'
'Reigosa, Francisco'
'Adams, Harry'
'Pereira, M. Teresa'
'Vila, Jos\'e M'

_publ_section_title
;
 Palladium iminophosphorane complexes: the pre-cursors to the missing link
 in triphenylphosphane chalcogenide metallacycles.
;
_journal_issue 44
_journal_name_full 'Dalton transactions (Cambridge, England : 2003)'
_journal_page_first 15801
_journal_page_last 15807
_journal_paper_doi 10.1039/c8dt03062f
_journal_volume 47
_journal_year 2018
_chemical_formula_sum 'C48 H37 Cl N2 O2 P2 Pd2'
_chemical_formula_weight 983.98
_space_group_crystal_system monoclinic
_space_group_IT_number 14
_space_group_name_Hall '-P 2yn'
_space_group_name_H-M_alt 'P 1 21/n 1'
_symmetry_space_group_name_Hall '-P 2yn'
_symmetry_space_group_name_H-M 'P 1 21/n 1'
_atom_sites_solution_hydrogens mixed
_audit_creation_method SHELXL-2016/6
_audit_update_record
;
2018-07-13 deposited with the CCDC.
2018-10-11 downloaded from the CCDC.
;
_cell_angle_alpha 90
_cell_angle_beta 108.269(2)
_cell_angle_gamma 90
_cell_formula_units_Z 4
_cell_length_a 13.6607(5)
_cell_length_b 16.4857(6)
_cell_length_c 19.0403(8)
_cell_measurement_reflns_used 1968
_cell_measurement_temperature 100(2)
_cell_measurement_theta_max 27.32
_cell_measurement_theta_min 2.25
_cell_volume 4071.9(3)
_computing_cell_refinement 'Bruker SAINT'
_computing_data_collection 'Bruker APEX2'
_computing_data_reduction 'Bruker SAINT'
_computing_molecular_graphics 'Bruker SHELXTL'
_computing_publication_material 'Bruker SHELXTL'
_computing_structure_refinement 'SHELXL-2016/6 (Sheldrick, 2016)'
_computing_structure_solution 'SHELXT 2014/5 (Sheldrick, 2014)'
_diffrn_ambient_temperature 100(2)
_diffrn_measured_fraction_theta_full 1.000
_diffrn_measured_fraction_theta_max 0.993
_diffrn_measurement_device_type 'Bruker APEX-II CCD'
_diffrn_measurement_method '\f and \w scans'
_diffrn_radiation_type MoK\a
_diffrn_radiation_wavelength 0.71073
_diffrn_reflns_av_R_equivalents 0.0747
_diffrn_reflns_av_unetI/netI 0.0639
_diffrn_reflns_Laue_measured_fraction_full 1.000
_diffrn_reflns_Laue_measured_fraction_max 0.993
_diffrn_reflns_limit_h_max 19
_diffrn_reflns_limit_h_min -19
_diffrn_reflns_limit_k_max 23
_diffrn_reflns_limit_k_min -23
_diffrn_reflns_limit_l_max 26
_diffrn_reflns_limit_l_min -27
_diffrn_reflns_number 67644
_diffrn_reflns_point_group_measured_fraction_full 1.000
_diffrn_reflns_point_group_measured_fraction_max 0.993
_diffrn_reflns_theta_full 25.242
_diffrn_reflns_theta_max 30.583
_diffrn_reflns_theta_min 1.672
_exptl_absorpt_coefficient_mu 1.070
_exptl_absorpt_correction_T_max 0.91
_exptl_absorpt_correction_T_min 0.64
_exptl_absorpt_correction_type multi-scan
_exptl_absorpt_process_details sadabs
_exptl_crystal_colour orange
_exptl_crystal_density_diffrn 1.605
_exptl_crystal_description Prism
_exptl_crystal_F_000 1976
_exptl_crystal_size_max 0.280
_exptl_crystal_size_mid 0.200
_exptl_crystal_size_min 0.150
_refine_diff_density_max 1.293
_refine_diff_density_min -0.726
_refine_diff_density_rms 0.124
_refine_ls_extinction_method none
_refine_ls_goodness_of_fit_ref 1.058
_refine_ls_hydrogen_treatment constr
_refine_ls_matrix_type full
_refine_ls_number_parameters 560
_refine_ls_number_reflns 12435
_refine_ls_number_restraints 24
_refine_ls_restrained_S_all 1.058
_refine_ls_R_factor_all 0.0683
_refine_ls_R_factor_gt 0.0463
_refine_ls_shift/su_max 0.001
_refine_ls_shift/su_mean 0.000
_refine_ls_structure_factor_coef Fsqd
_refine_ls_weighting_details 'w=1/[\s^2^(Fo^2^)+(0.0137P)^2^+9.5322P] where P=(Fo^2^+2Fc^2^)/3'
_refine_ls_weighting_scheme calc
_refine_ls_wR_factor_gt 0.0878
_refine_ls_wR_factor_ref 0.0942
_reflns_Friedel_coverage 0.000
_reflns_number_gt 9307
_reflns_number_total 12435
_reflns_threshold_expression 'I > 2\s(I)'
_cod_data_source_file c8dt03062f2.cif
_cod_data_source_block shelx_CCDC2
_cod_depositor_comments 'Adding full bibliography for 7047843--7047847.cif.'
_cod_database_code 7047845
_shelx_shelxl_version_number 2016/6
_shelx_space_group_comment
; 
The symmetry employed for this shelxl refinement is uniquely defined 
by the following loop, which should always be used as a source of 
symmetry information in preference to the above space-group names. 
They are only intended as comments. 
;
_shelx_estimated_absorpt_t_min 0.754
_shelx_estimated_absorpt_t_max 0.856

loop_
_space_group_symop_operation_xyz
'x, y, z'
'-x+1/2, y+1/2, -z+1/2'
'-x, -y, -z'
'x-1/2, -y-1/2, z-1/2'

loop_
_atom_site_label
_atom_site_type_symbol
_atom_site_fract_x
_atom_site_fract_y
_atom_site_fract_z
_atom_site_U_iso_or_equiv
_atom_site_adp_type
_atom_site_occupancy
_atom_site_site_symmetry_order
_atom_site_calc_flag
_atom_site_refinement_flags_posn
_atom_site_refinement_flags_adp
_atom_site_refinement_flags_occupancy
_atom_site_disorder_assembly
_atom_site_disorder_group
PD1 Pd 0.56671(2) 0.38539(2) 0.22256(2) 0.01403(6) Uani 0.8765(6) 1 d . U P A 1
PD2 Pd 0.36538(2) 0.50419(2) 0.22930(2) 0.01413(6) Uani 0.8765(6) 1 d . U P A 1
PD1' Pd 0.58698(14) 0.36093(12) 0.27861(11) 0.0168(5) Uani 0.1235(6) 1 d . U P A 2
PD2' Pd 0.37461(14) 0.48425(13) 0.28935(11) 0.0190(5) Uani 0.1235(6) 1 d . U P A 2
P1 P 0.79512(7) 0.35542(6) 0.25355(5) 0.01565(18) Uani 0.8765(6) 1 d . U P A 1
P1' P 0.8119(5) 0.3261(4) 0.2954(4) 0.0194(11) Uani 0.1235(6) 1 d . U P A 2
P2' P 0.2965(5) 0.6449(4) 0.3319(4) 0.0180(11) Uani 0.1235(6) 1 d . U P A 2
P2 P 0.29348(7) 0.66361(6) 0.27974(5) 0.01483(18) Uani 0.8765(6) 1 d . U P A 1
CL1 Cl 0.39950(6) 0.41269(5) 0.14580(5) 0.01728(17) Uani 0.8765(6) 1 d . . P A 1
CL1' Cl 0.4341(5) 0.3503(4) 0.3075(4) 0.0264(15) Uani 0.1235(6) 1 d . . P A 2
O2 O 0.38439(18) 0.41761(15) 0.31508(14) 0.0178(4) Uani 0.8765(6) 1 d . . P A 1
O2H H 0.443842 0.384175 0.324094 0.021 Uiso 1 1 d R U . A 1
O2' O 0.3725(13) 0.4923(11) 0.1758(10) 0.0178(4) Uani 0.1235(6) 1 d . . P A 2
O1 O 0.51921(18) 0.32834(15) 0.30601(14) 0.0178(4) Uani 0.8765(6) 1 d . . P A 1
O1' O 0.5189(13) 0.4249(11) 0.1758(10) 0.0178(4) Uani 0.1235(6) 1 d . . P A 2
N1 N 0.7063(2) 0.35823(18) 0.29323(16) 0.0163(4) Uani 0.8765(6) 1 d . . P A 1
N2 N 0.3491(2) 0.57805(18) 0.30775(17) 0.0163(4) Uani 0.8765(6) 1 d . . P A 1
N1' N 0.7155(16) 0.3815(13) 0.2543(12) 0.0163(4) Uani 0.1235(6) 1 d . . P A 2
N2' N 0.3307(16) 0.5962(13) 0.2708(12) 0.0163(4) Uani 0.1235(6) 1 d . . P A 2
C2 C 0.6030(3) 0.2983(2) 0.3605(2) 0.0268(8) Uani 1 1 d . . . . .
C3 C 0.5935(3) 0.2558(2) 0.4204(2) 0.0331(9) Uani 1 1 d . . . . .
H3 H 0.527093 0.247894 0.425336 0.040 Uiso 1 1 calc R U . . .
C4 C 0.6800(3) 0.2242(2) 0.4738(2) 0.0344(9) Uani 1 1 d . . . . .
H4 H 0.671793 0.195538 0.514919 0.041 Uiso 1 1 calc R U . . .
C5 C 0.7768(3) 0.2340(2) 0.4677(2) 0.0364(9) Uani 1 1 d . . . . .
H5 H 0.835526 0.211587 0.503607 0.044 Uiso 1 1 calc R U . . .
C6 C 0.7871(3) 0.2784(2) 0.4065(2) 0.0325(9) Uani 1 1 d . . . . .
H6 H 0.853293 0.286279 0.401278 0.039 Uiso 1 1 calc R U . . .
C7 C 0.7007(3) 0.3103(2) 0.35453(19) 0.0248(7) Uani 1 1 d . . . . .
C8 C 0.8165(2) 0.2540(2) 0.2244(2) 0.0225(7) Uani 1 1 d . . . . .
C9 C 0.7499(3) 0.2276(2) 0.1573(2) 0.0247(7) Uani 1 1 d . . . . .
H9 H 0.700653 0.263979 0.126921 0.030 Uiso 1 1 calc R U . . .
C10 C 0.7550(3) 0.1483(2) 0.1343(2) 0.0277(8) Uani 1 1 d . . . . .
H10 H 0.709571 0.130614 0.088027 0.033 Uiso 1 1 calc R U . . .
C11 C 0.8259(3) 0.0951(2) 0.1784(2) 0.0303(8) Uani 1 1 d . . . . .
H11 H 0.828675 0.040557 0.162949 0.036 Uiso 1 1 calc R U . . .
C12 C 0.8926(3) 0.1211(2) 0.2447(2) 0.0297(8) Uani 1 1 d . . . . .
H12 H 0.941373 0.084369 0.275031 0.036 Uiso 1 1 calc R U . . .
C13 C 0.8891(3) 0.2003(2) 0.2678(2) 0.0279(8) Uani 1 1 d . . . . .
H13 H 0.936378 0.218131 0.313288 0.033 Uiso 1 1 calc R U . . .
C14 C 0.9183(2) 0.3948(2) 0.3098(2) 0.0250(7) Uani 1 1 d . . . . .
C15 C 1.0066(2) 0.3824(2) 0.2895(2) 0.0271(8) Uani 1 1 d . . . . .
H15 H 1.005721 0.345089 0.251249 0.033 Uiso 1 1 calc R U . . .
C16 C 1.0961(3) 0.4250(2) 0.3257(2) 0.0308(8) Uani 1 1 d . . . . .
H16 H 1.155767 0.418331 0.310747 0.037 Uiso 1 1 calc R U . . .
C17 C 1.0989(3) 0.4764(2) 0.3824(2) 0.0322(9) Uani 1 1 d . . . . .
H17 H 1.160882 0.504263 0.407497 0.039 Uiso 1 1 calc R U . . .
C18 C 1.0116(3) 0.4881(2) 0.4038(2) 0.0318(8) Uani 1 1 d . . . . .
H18 H 1.014063 0.523728 0.443570 0.038 Uiso 1 1 calc R U . . .
C19 C 0.9208(3) 0.4478(2) 0.3673(2) 0.0293(8) Uani 1 1 d . . . . .
H19 H 0.860700 0.456346 0.381300 0.035 Uiso 1 1 calc R U . . .
C20 C 0.7427(3) 0.4216(2) 0.17681(19) 0.0251(7) Uani 1 1 d . . . . .
C21 C 0.8035(3) 0.4564(2) 0.1395(2) 0.0312(8) Uani 1 1 d . . . . .
H21 H 0.874893 0.444045 0.152896 0.037 Uiso 1 1 calc R U . . .
C22 C 0.7596(3) 0.5091(2) 0.0826(2) 0.0310(8) Uani 1 1 d . . . . .
H22 H 0.801049 0.533830 0.056819 0.037 Uiso 1 1 calc R U . . .
C23 C 0.6553(3) 0.5265(2) 0.06266(19) 0.0266(8) Uani 1 1 d . . . . .
H23 H 0.626015 0.563389 0.023342 0.032 Uiso 1 1 calc R U . . .
C24 C 0.5928(3) 0.4909(2) 0.09920(19) 0.0250(7) Uani 1 1 d . . . . .
H24 H 0.521271 0.503044 0.084447 0.030 Uiso 1 1 calc R U . . .
C25 C 0.6353(3) 0.4370(2) 0.15787(19) 0.0235(7) Uani 1 1 d . . . . .
C26 C 0.3331(2) 0.5967(2) 0.16096(19) 0.0261(8) Uani 1 1 d . . . . .
C27 C 0.3372(3) 0.5993(2) 0.0883(2) 0.0280(8) Uani 1 1 d . . . . .
H27 H 0.356865 0.552373 0.067106 0.034 Uiso 1 1 calc R U . . .
C28 C 0.3126(3) 0.6702(2) 0.04732(19) 0.0300(8) Uani 1 1 d . . . . .
H28 H 0.316971 0.671270 -0.001501 0.036 Uiso 1 1 calc R U . . .
C29 C 0.2821(3) 0.7392(2) 0.0756(2) 0.0321(8) Uani 1 1 d . . . . .
H29 H 0.266229 0.787204 0.046671 0.039 Uiso 1 1 calc R U . . .
C30 C 0.2748(3) 0.7379(2) 0.1457(2) 0.0308(8) Uani 1 1 d . . . . .
H30 H 0.252183 0.784775 0.165241 0.037 Uiso 1 1 calc R U . . .
C31 C 0.3005(3) 0.6685(2) 0.18783(19) 0.0262(8) Uani 1 1 d . . . . .
C32 C 0.3612(2) 0.7481(2) 0.3346(2) 0.0237(7) Uani 1 1 d . . . . .
C33 C 0.4634(2) 0.7376(2) 0.3785(2) 0.0277(8) Uani 1 1 d . . . . .
H33 H 0.495119 0.685806 0.381888 0.033 Uiso 1 1 calc R U . . .
C34 C 0.5185(3) 0.8028(2) 0.4170(2) 0.0291(8) Uani 1 1 d . . . . .
H34 H 0.587378 0.795604 0.448209 0.035 Uiso 1 1 calc R U . . .
C35 C 0.4728(3) 0.8789(2) 0.4098(2) 0.0280(8) Uani 1 1 d . . . . .
H35 H 0.510901 0.923795 0.435825 0.034 Uiso 1 1 calc R U . . .
C36 C 0.3724(3) 0.8897(2) 0.36516(19) 0.0247(7) Uani 1 1 d . . . . .
H36 H 0.341788 0.942075 0.359866 0.030 Uiso 1 1 calc R U . . .
C37 C 0.3161(3) 0.8238(2) 0.32798(19) 0.0225(7) Uani 1 1 d . . . . .
H37 H 0.246581 0.830922 0.297981 0.027 Uiso 1 1 calc R U . . .
C38 C 0.1608(2) 0.6655(2) 0.2786(2) 0.0252(7) Uani 1 1 d . . . . .
C39 C 0.1289(3) 0.6964(2) 0.3363(2) 0.0266(8) Uani 1 1 d . . . . .
H39 H 0.177273 0.722029 0.377404 0.032 Uiso 1 1 calc R U . . .
C40 C 0.0259(3) 0.6895(2) 0.3334(2) 0.0293(8) Uani 1 1 d . . . . .
H40 H 0.003977 0.711248 0.372207 0.035 Uiso 1 1 calc R U . . .
C41 C -0.0441(3) 0.6513(2) 0.2744(2) 0.0309(9) Uani 1 1 d . . . . .
H41 H -0.114214 0.646568 0.272473 0.037 Uiso 1 1 calc R U . . .
C42 C -0.0117(3) 0.6198(2) 0.2181(2) 0.0309(8) Uani 1 1 d . . . . .
H42 H -0.059781 0.593062 0.177625 0.037 Uiso 1 1 calc R U . . .
C43 C 0.0897(3) 0.6269(2) 0.2200(2) 0.0289(8) Uani 1 1 d . . . . .
H43 H 0.110820 0.605144 0.180873 0.035 Uiso 1 1 calc R U . . .
C44 C 0.3555(2) 0.5372(2) 0.37569(19) 0.0229(7) Uani 1 1 d . . . . .
C45 C 0.3442(2) 0.5763(2) 0.4364(2) 0.0247(7) Uani 1 1 d . . . . .
H45 H 0.328389 0.632573 0.433859 0.030 Uiso 1 1 calc R U . A 2
C46 C 0.3563(3) 0.5325(2) 0.5034(2) 0.0262(7) Uani 1 1 d . . . . .
H46 H 0.348495 0.559119 0.545605 0.031 Uiso 1 1 calc R U . . .
C47 C 0.3795(2) 0.4511(2) 0.50559(19) 0.0210(7) Uani 1 1 d . . . . .
H47 H 0.388344 0.420786 0.549577 0.025 Uiso 1 1 calc R U . . .
C48 C 0.3897(2) 0.4136(2) 0.44273(19) 0.0243(7) Uani 1 1 d . . . . .
H48 H 0.405993 0.357431 0.444801 0.029 Uiso 1 1 calc R U . . .
C49 C 0.3771(2) 0.4549(2) 0.37786(19) 0.0229(7) Uani 1 1 d . . . . .

loop_
_atom_site_aniso_label
_atom_site_aniso_U_11
_atom_site_aniso_U_22
_atom_site_aniso_U_33
_atom_site_aniso_U_23
_atom_site_aniso_U_13
_atom_site_aniso_U_12
PD1 0.01311(11) 0.01388(12) 0.01535(13) 0.00015(11) 0.00483(9) 0.00174(10)
PD2 0.01300(11) 0.01510(13) 0.01379(13) -0.00035(10) 0.00349(9) 0.00219(10)
PD1' 0.0139(8) 0.0186(9) 0.0182(10) -0.0057(8) 0.0053(7) 0.0019(7)
PD2' 0.0138(8) 0.0237(11) 0.0194(10) -0.0049(8) 0.0052(7) 0.0029(7)
P1 0.0127(4) 0.0170(5) 0.0171(5) 0.0006(4) 0.0044(4) 0.0009(3)
P1' 0.018(2) 0.019(2) 0.020(2) -0.001(2) 0.004(2) 0.003(2)
P2' 0.017(2) 0.018(2) 0.016(2) 0.000(2) 0.0012(19) 0.0030(19)
P2 0.0144(4) 0.0150(4) 0.0143(4) -0.0003(3) 0.0035(3) 0.0015(3)
CL1 0.0156(4) 0.0192(4) 0.0166(4) -0.0017(3) 0.0045(3) 0.0014(3)
CL1' 0.027(3) 0.016(3) 0.042(4) -0.013(3) 0.019(3) -0.001(3)
O2 0.0184(8) 0.0176(9) 0.0190(9) 0.0025(7) 0.0083(7) 0.0044(7)
O2' 0.0184(8) 0.0176(9) 0.0190(9) 0.0025(7) 0.0083(7) 0.0044(7)
O1 0.0184(8) 0.0176(9) 0.0190(9) 0.0025(7) 0.0083(7) 0.0044(7)
O1' 0.0184(8) 0.0176(9) 0.0190(9) 0.0025(7) 0.0083(7) 0.0044(7)
N1 0.0181(10) 0.0177(11) 0.0134(11) 0.0005(9) 0.0054(9) 0.0016(8)
N2 0.0181(10) 0.0177(11) 0.0134(11) 0.0005(9) 0.0054(9) 0.0016(8)
N1' 0.0181(10) 0.0177(11) 0.0134(11) 0.0005(9) 0.0054(9) 0.0016(8)
N2' 0.0181(10) 0.0177(11) 0.0134(11) 0.0005(9) 0.0054(9) 0.0016(8)
C2 0.0357(19) 0.0198(17) 0.0257(18) 0.0008(14) 0.0106(16) 0.0024(14)
C3 0.045(2) 0.034(2) 0.0248(19) 0.0040(16) 0.0181(17) 0.0073(17)
C4 0.050(2) 0.032(2) 0.027(2) 0.0085(17) 0.0194(18) 0.0098(18)
C5 0.046(2) 0.037(2) 0.029(2) 0.0009(18) 0.0164(18) 0.0056(18)
C6 0.0289(18) 0.033(2) 0.038(2) -0.0060(17) 0.0132(17) 0.0033(16)
C7 0.0335(18) 0.0195(17) 0.0187(17) -0.0016(13) 0.0040(14) 0.0064(14)
C8 0.0192(15) 0.0224(17) 0.0311(19) -0.0064(14) 0.0153(14) -0.0033(13)
C9 0.0216(16) 0.0223(18) 0.0306(19) -0.0003(15) 0.0086(14) 0.0018(13)
C10 0.0323(19) 0.0272(19) 0.0240(18) -0.0045(15) 0.0091(15) -0.0035(15)
C11 0.035(2) 0.0174(17) 0.045(2) -0.0015(16) 0.0221(18) 0.0036(14)
C12 0.0258(17) 0.030(2) 0.034(2) 0.0152(17) 0.0106(16) 0.0043(15)
C13 0.0279(18) 0.032(2) 0.0240(18) -0.0013(15) 0.0092(15) -0.0049(15)
C14 0.0169(15) 0.0266(18) 0.0298(19) -0.0024(15) 0.0049(14) -0.0038(13)
C15 0.0178(15) 0.033(2) 0.0287(19) -0.0043(16) 0.0053(14) -0.0003(14)
C16 0.0141(15) 0.041(2) 0.032(2) 0.0083(17) -0.0001(14) -0.0040(15)
C17 0.0231(17) 0.035(2) 0.030(2) 0.0044(17) -0.0041(15) -0.0082(15)
C18 0.043(2) 0.027(2) 0.0226(18) -0.0048(15) 0.0069(16) -0.0095(17)
C19 0.0296(18) 0.031(2) 0.030(2) -0.0022(16) 0.0118(16) -0.0042(15)
C20 0.0304(18) 0.0188(17) 0.0203(17) -0.0022(14) -0.0006(14) 0.0010(14)
C21 0.0254(18) 0.031(2) 0.034(2) 0.0022(17) 0.0046(16) 0.0007(15)
C22 0.0246(17) 0.036(2) 0.031(2) 0.0007(17) 0.0060(15) -0.0071(16)
C23 0.0302(18) 0.0260(18) 0.0211(17) 0.0069(14) 0.0045(14) -0.0022(14)
C24 0.0241(16) 0.0269(19) 0.0242(17) 0.0005(15) 0.0079(14) 0.0004(14)
C25 0.0333(18) 0.0195(17) 0.0205(17) -0.0034(13) 0.0125(15) -0.0072(14)
C26 0.0156(14) 0.033(2) 0.0250(18) 0.0122(15) -0.0009(13) 0.0022(13)
C27 0.0297(18) 0.031(2) 0.0244(18) 0.0022(15) 0.0099(15) 0.0116(15)
C28 0.036(2) 0.038(2) 0.0166(17) 0.0060(15) 0.0094(15) 0.0122(17)
C29 0.0313(19) 0.031(2) 0.031(2) 0.0019(17) 0.0059(16) 0.0064(16)
C30 0.0284(18) 0.034(2) 0.029(2) -0.0039(16) 0.0077(16) 0.0029(16)
C31 0.0207(16) 0.039(2) 0.0187(17) -0.0080(15) 0.0066(13) -0.0090(15)
C32 0.0158(14) 0.0180(16) 0.035(2) -0.0047(14) 0.0051(14) -0.0015(12)
C33 0.0178(15) 0.0271(19) 0.035(2) 0.0018(16) 0.0036(14) 0.0013(14)
C34 0.0166(15) 0.035(2) 0.032(2) 0.0056(16) 0.0009(14) -0.0037(14)
C35 0.0260(17) 0.0274(19) 0.032(2) -0.0058(16) 0.0104(15) -0.0107(15)
C36 0.0299(17) 0.0173(16) 0.0294(19) -0.0007(14) 0.0131(15) -0.0016(14)
C37 0.0200(15) 0.0205(17) 0.0253(18) -0.0007(14) 0.0050(13) 0.0025(13)
C38 0.0169(15) 0.0165(16) 0.039(2) -0.0003(15) 0.0036(14) 0.0030(12)
C39 0.0258(17) 0.0208(17) 0.0283(19) 0.0040(15) 0.0014(15) 0.0011(14)
C40 0.0316(19) 0.0267(19) 0.032(2) 0.0065(16) 0.0137(16) 0.0020(15)
C41 0.0182(16) 0.0263(19) 0.047(2) 0.0118(17) 0.0082(16) -0.0013(14)
C42 0.0216(16) 0.0264(19) 0.038(2) 0.0001(17) 0.0001(15) -0.0024(14)
C43 0.0214(16) 0.0239(19) 0.041(2) -0.0061(16) 0.0087(16) -0.0005(14)
C44 0.0130(14) 0.0331(19) 0.0214(17) -0.0034(14) 0.0037(12) -0.0029(13)
C45 0.0168(15) 0.0152(16) 0.039(2) 0.0027(15) 0.0043(14) 0.0001(12)
C46 0.0199(16) 0.0270(19) 0.0294(19) -0.0021(15) 0.0042(14) -0.0023(14)
C47 0.0150(14) 0.0257(18) 0.0216(17) 0.0082(14) 0.0048(13) 0.0006(12)
C48 0.0157(14) 0.0301(19) 0.0264(18) 0.0068(15) 0.0056(13) 0.0015(13)
C49 0.0149(14) 0.0300(19) 0.0231(17) 0.0028(14) 0.0050(13) -0.0021(13)

loop_
_atom_type_symbol
_atom_type_description
_atom_type_scat_dispersion_real
_atom_type_scat_dispersion_imag
_atom_type_scat_source
C C 0.0033 0.0016 'International Tables Vol C Tables 4.2.6.8 and 6.1.1.4'
H H 0.0000 0.0000 'International Tables Vol C Tables 4.2.6.8 and 6.1.1.4'
N N 0.0061 0.0033 'International Tables Vol C Tables 4.2.6.8 and 6.1.1.4'
O O 0.0106 0.0060 'International Tables Vol C Tables 4.2.6.8 and 6.1.1.4'
P P 0.1023 0.0942 'International Tables Vol C Tables 4.2.6.8 and 6.1.1.4'
Pd Pd -0.9988 1.0072 'International Tables Vol C Tables 4.2.6.8 and 6.1.1.4'
Cl Cl 0.1484 0.1585 'International Tables Vol C Tables 4.2.6.8 and 6.1.1.4'

loop_
_geom_angle_atom_site_label_1
_geom_angle_atom_site_label_2
_geom_angle_atom_site_label_3
_geom_angle
C25 PD1a N1 88.71(14)
C25 PD1a O1 169.85(12)
N1a PD1a O1 81.26(11)
C25 PD1a CL1 95.13(11)
N1a PD1a CL1 176.17(9)
O1a PD1a CL1 94.91(7)
C26 PD2a N2 88.14(14)
C26 PD2a O2 168.59(13)
N2a PD2a O2 81.36(11)
C26 PD2a CL1 95.82(12)
N2a PD2a CL1 174.31(9)
O2a PD2a CL1 94.98(7)
C2 PD1'b C7 43.05(16)
C2 PD1'b N1' 114.8(6)
C7 PD1'b N1' 71.8(6)
C2 PD1'b O1' 162.3(5)
C7 PD1'b O1' 154.0(5)
N1'b PD1'b O1' 82.3(8)
C2 PD1'b CL1' 68.4(2)
C7 PD1'b CL1' 111.0(2)
N1'b PD1'b CL1' 174.5(6)
O1'b PD1'b CL1' 95.0(5)
C49 PD2'b N2' 110.6(7)
C49 PD2'b C44 43.64(16)
N2'b PD2'b C44 67.2(7)
C49 PD2'b O2' 167.4(5)
N2'b PD2'b O2' 81.5(8)
C44 PD2'b O2' 148.7(5)
C49 PD2'b CL1' 72.2(2)
N2'b PD2'b CL1' 176.6(7)
C44 PD2'b CL1' 115.4(2)
O2'b PD2'b CL1' 95.8(5)
N1a P1a C20 101.42(17)
N1a P1a C14 114.05(16)
C20 P1a C14 108.99(17)
N1a P1a C8 112.68(15)
C20 P1a C8 111.99(17)
C14 P1a C8 107.65(16)
N1'b P1'b C14 102.6(9)
N1'b P1'b C8 103.0(9)
C14 P1'b C8 108.1(4)
N1'b P1'b C7 73.7(8)
C14 P1'b C7 131.4(4)
C8 P1'b C7 120.0(4)
N2'b P2'b C38 99.4(9)
N2'b P2'b C32 103.1(9)
C38 P2'b C32 103.1(4)
N2'b P2'b C44 71.9(9)
C38 P2'b C44 126.3(4)
C32 P2'b C44 130.6(4)
N2'b P2'b C45 109.2(9)
C38 P2'b C45 123.7(4)
C32 P2'b C45 115.5(3)
C44 P2'b C45 37.70(18)
N2a P2a C31 101.48(17)
N2a P2a C38 112.73(16)
C31 P2a C38 110.45(17)
N2a P2a C32 112.32(16)
C31 P2a C32 110.86(17)
C38 P2a C32 108.86(16)
PD1a CL1a PD2 93.61(3)
PD1'b CL1'b PD2' 100.9(3)
C49 O2a PD2 110.1(2)
C49 O2a O2H 113.1
PD2a O2a O2H 114.8
C26 O2'b PD2' 97.2(8)
C2 O1a PD1 110.4(2)
C25 O1'b PD1' 94.2(8)
C7 N1a P1 127.2(2)
C7 N1a PD1 112.8(2)
P1a N1a PD1 112.74(16)
C44 N2a P2 126.7(2)
C44 N2a PD2 113.5(2)
P2a N2a PD2 116.01(17)
P1'b N1'b C20 105.6(12)
P1'b N1'b PD1' 116.3(12)
C20 N1'b PD1' 134.1(12)
P2'b N2'b C31 104.6(12)
P2'b N2'b PD2' 119.3(13)
C31 N2'b PD2' 135.7(12)
O1a C2 C3 122.4(3)
O1a C2 C7 118.7(3)
C3 C2 C7 118.9(3)
C3 C2 PD1' 167.7(3)
C7 C2 PD1' 73.1(2)
C2 C3 C4 121.0(4)
C2 C3 H3 119.5
C4 C3 H3 119.5
C5 C4 C3 120.8(4)
C5 C4 H4 119.6
C3 C4 H4 119.6
C4 C5 C6 118.4(4)
C4 C5 H5 120.8
C6 C5 H5 120.8
C7 C6 C5 120.1(4)
C7 C6 H6 119.9
C5 C6 H6 119.9
C6 C7 C2 120.8(3)
C6 C7 N1 122.8(3)
C2 C7 N1 116.4(3)
C6 C7 PD1' 175.2(3)
C2 C7 PD1' 63.8(2)
C6 C7 P1' 80.7(3)
C2 C7 P1' 155.0(3)
PD1'b C7 P1' 95.1(3)
C9 C8 C13 119.2(3)
C9 C8 P1 116.7(3)
C13 C8 P1 123.9(3)
C9 C8 P1' 136.5(3)
C13 C8 P1' 99.1(3)
C8 C9 C10 120.2(3)
C8 C9 H9 119.9
C10 C9 H9 119.9
C11 C10 C9 120.1(3)
C11 C10 H10 119.9
C9 C10 H10 119.9
C12 C11 C10 119.9(3)
C12 C11 H11 120.1
C10 C11 H11 120.1
C11 C12 C13 120.5(3)
C11 C12 H12 119.7
C13 C12 H12 119.7
C12 C13 C8 120.0(3)
C12 C13 H13 120.0
C8 C13 H13 120.0
C19 C14 C15 120.1(3)
C19 C14 P1' 109.6(3)
C15 C14 P1' 126.5(4)
C19 C14 P1 118.7(3)
C15 C14 P1 120.6(3)
C16 C15 C14 119.4(3)
C16 C15 H15 120.3
C14 C15 H15 120.3
C17 C16 C15 120.5(3)
C17 C16 H16 119.7
C15 C16 H16 119.7
C16 C17 C18 120.3(3)
C16 C17 H17 119.8
C18 C17 H17 119.8
C19 C18 C17 120.1(4)
C19 C18 H18 120.0
C17 C18 H18 120.0
C18 C19 C14 119.5(3)
C18 C19 H19 120.2
C14 C19 H19 120.2
C21 C20 C25 122.5(3)
C21 C20 N1' 155.5(7)
C25 C20 N1' 78.8(7)
C21 C20 P1 121.8(3)
C25 C20 P1 115.8(3)
C22 C21 C20 119.2(3)
C22 C21 H21 120.4
C20 C21 H21 120.4
C21 C22 C23 120.4(3)
C21 C22 H22 119.8
C23 C22 H22 119.8
C22 C23 C24 121.0(3)
C22 C23 H23 119.5
C24 C23 H23 119.5
C23 C24 C25 120.1(3)
C23 C24 H24 120.0
C25 C24 H24 120.0
C24 C25 C20 116.9(3)
C24 C25 O1' 93.1(6)
C20 C25 O1' 149.9(6)
C24 C25 PD1 128.0(3)
C20 C25 PD1 115.0(3)
C27 C26 C31 116.4(3)
C27 C26 O2' 94.7(6)
C31 C26 O2' 148.8(6)
C27 C26 PD2 127.4(3)
C31 C26 PD2 116.1(3)
C28 C27 C26 120.3(3)
C28 C27 H27 119.9
C26 C27 H27 119.9
C29 C28 C27 121.7(3)
C29 C28 H28 119.2
C27 C28 H28 119.2
C30 C29 C28 119.5(4)
C30 C29 H29 120.3
C28 C29 H29 120.3
C29 C30 C31 119.7(4)
C29 C30 H30 120.1
C31 C30 H30 120.1
C30 C31 C26 122.4(3)
C30 C31 P2 121.7(3)
C26 C31 P2 115.9(3)
C30 C31 N2' 160.9(7)
C26 C31 N2' 76.5(7)
C37 C32 C33 120.0(3)
C37 C32 P2 120.7(3)
C33 C32 P2 119.0(3)
C37 C32 P2' 127.9(3)
C33 C32 P2' 105.9(3)
C34 C33 C32 119.8(3)
C34 C33 H33 120.1
C32 C33 H33 120.1
C33 C34 C35 119.8(3)
C33 C34 H34 120.1
C35 C34 H34 120.1
C36 C35 C34 120.5(3)
C36 C35 H35 119.8
C34 C35 H35 119.8
C35 C36 C37 119.8(3)
C35 C36 H36 120.1
C37 C36 H36 120.1
C32 C37 C36 120.1(3)
C32 C37 H37 119.9
C36 C37 H37 119.9
C43 C38 C39 119.2(3)
C43 C38 P2 116.8(3)
C39 C38 P2 123.7(3)
C43 C38 P2' 133.7(3)
C39 C38 P2' 98.1(3)
C40 C39 C38 119.8(3)
C40 C39 H39 120.1
C38 C39 H39 120.1
C41 C40 C39 120.2(4)
C41 C40 H40 119.9
C39 C40 H40 119.9
C40 C41 C42 119.6(3)
C40 C41 H41 120.2
C42 C41 H41 120.2
C43 C42 C41 120.7(3)
C43 C42 H42 119.7
C41 C42 H42 119.7
C42 C43 C38 120.4(4)
C42 C43 H43 119.8
C38 C43 H43 119.8
C45 C44 C49 120.9(3)
C45 C44 N2 123.1(3)
C49 C44 N2 116.0(3)
C45 C44 PD2' 178.2(3)
C49 C44 PD2' 60.2(2)
C45 C44 P2' 78.4(3)
C49 C44 P2' 157.9(3)
PD2'b C44 P2' 100.8(3)
C44 C45 C46 120.1(3)
C44 C45 P2' 63.9(3)
C46 C45 P2' 169.8(3)
C44 C45 H45 119.9
C46 C45 H45 119.9
P2'b C45 H45 56.9
C47 C46 C45 118.7(3)
C47 C46 H46 120.6
C45 C46 H46 120.6
C46 C47 C48 119.4(3)
C46 C47 H47 120.3
C48 C47 H47 120.3
C49 C48 C47 122.3(3)
C49 C48 H48 118.9
C47 C48 H48 118.9
C48 C49 O2 122.5(3)
C48 C49 C44 118.6(3)
O2a C49 C44 119.0(3)
C48 C49 PD2' 165.0(3)
C44 C49 PD2' 76.1(2)

loop_
_geom_bond_atom_site_label_1
_geom_bond_atom_site_label_2
_geom_bond_distance
PD1a C25 1.960(3)
PD1a N1 2.010(3)
PD1a O1 2.116(2)
PD1a CL1 2.3373(9)
PD2a C26 1.963(3)
PD2a N2 1.993(3)
PD2a O2 2.123(2)
PD2a CL1 2.3421(9)
PD1'b C2 1.826(4)
PD1'b C7 1.947(4)
PD1'b N1' 1.98(2)
PD1'b O1' 2.160(18)
PD1'b CL1' 2.328(7)
PD2'b C49 1.743(4)
PD2'b N2' 1.94(2)
PD2'b C44 1.950(4)
PD2'b O2' 2.157(17)
PD2'b CL1' 2.341(7)
P1a N1 1.619(3)
P1a C20 1.783(4)
P1a C14 1.808(3)
P1a C8 1.814(3)
P1'b N1' 1.59(2)
P1'b C14 1.795(8)
P1'b C8 1.817(8)
P1'b C7 2.171(8)
P2'b N2' 1.60(2)
P2'b C38 1.844(7)
P2'b C32 1.911(8)
P2'b C44 2.019(8)
P2'b C45 2.201(8)
P2a N2 1.612(3)
P2a C31 1.784(4)
P2a C38 1.805(3)
P2a C32 1.811(3)
O2a C49 1.375(4)
O2a O2H 0.9516
O2'b C26 1.799(18)
O1a C2 1.374(4)
O1'b C25 1.739(17)
N1a C7 1.431(4)
N2a C44 1.436(5)
N1'b C20 1.76(2)
N2'b C31 1.92(2)
C2 C3 1.378(5)
C2 C7 1.389(5)
C3 C4 1.397(5)
C3 H3 0.9500
C4 C5 1.372(5)
C4 H4 0.9500
C5 C6 1.420(5)
C5 H5 0.9500
C6 C7 1.384(5)
C6 H6 0.9500
C8 C9 1.386(5)
C8 C13 1.391(5)
C9 C10 1.388(5)
C9 H9 0.9500
C10 C11 1.380(5)
C10 H10 0.9500
C11 C12 1.374(5)
C11 H11 0.9500
C12 C13 1.384(5)
C12 H12 0.9500
C13 H13 0.9500
C14 C19 1.392(5)
C14 C15 1.393(5)
C15 C16 1.392(5)
C15 H15 0.9500
C16 C17 1.364(5)
C16 H16 0.9500
C17 C18 1.390(5)
C17 H17 0.9500
C18 C19 1.386(5)
C18 H18 0.9500
C19 H19 0.9500
C20 C21 1.376(5)
C20 C25 1.420(5)
C21 C22 1.370(5)
C21 H21 0.9500
C22 C23 1.385(5)
C22 H22 0.9500
C23 C24 1.389(5)
C23 H23 0.9500
C24 C25 1.403(5)
C24 H24 0.9500
C26 C27 1.402(5)
C26 C31 1.415(5)
C27 C28 1.387(5)
C27 H27 0.9500
C28 C29 1.376(5)
C28 H28 0.9500
C29 C30 1.370(5)
C29 H29 0.9500
C30 C31 1.379(5)
C30 H30 0.9500
C32 C37 1.380(4)
C32 C33 1.396(4)
C33 C34 1.384(5)
C33 H33 0.9500
C34 C35 1.388(5)
C34 H34 0.9500
C35 C36 1.381(5)
C35 H35 0.9500
C36 C37 1.389(5)
C36 H36 0.9500
C37 H37 0.9500
C38 C43 1.383(5)
C38 C39 1.400(5)
C39 C40 1.395(5)
C39 H39 0.9500
C40 C41 1.378(5)
C40 H40 0.9500
C41 C42 1.383(5)
C41 H41 0.9500
C42 C43 1.379(5)
C42 H42 0.9500
C43 H43 0.9500
C44 C45 1.374(5)
C44 C49 1.386(5)
C45 C46 1.430(5)
C45 H45 0.9500
C46 C47 1.377(5)
C46 H46 0.9500
C47 C48 1.393(5)
C47 H47 0.9500
C48 C49 1.374(5)
C48 H48 0.9500

loop_
_geom_hbond_atom_site_label_D
_geom_hbond_atom_site_label_H
_geom_hbond_atom_site_label_A
_geom_hbond_distance_DH
_geom_hbond_distance_HA
_geom_hbond_distance_DA
_geom_hbond_angle_DHA
_geom_hbond_site_symmetry_A
O2a O2Ha O1a 0.95 1.50 2.406(3) 157.3 .
C24 H24 CL1a 0.95 2.75 3.300(3) 117.6 .
C27 H27 CL1a 0.95 2.71 3.287(4) 119.9 .
C30 H30 CL1'b_$1 0.95 2.96 3.736(8) 140.3 2
C37 H37 CL1a_$1 0.95 2.88 3.463(3) 120.9 2
C37 H37 CL1a_$1 0.95 2.88 3.463(3) 120.9 2
